data_4348060
loop_
_publ_author_name
'Zhou, Li-Juan'
'Deng, Wei-Hua'
'Wang, Yu-Ling'
'Xu, Gang'
'Yin, Shun-Gao'
'Liu, Qing-Yan'

_publ_section_title
;
 Lanthanide-Potassium Biphenyl-3,3'-disulfonyl-4,4'-dicarboxylate
 Frameworks: Gas Sorption, Proton Conductivity, and Luminescent Sensing of
 Metal Ions.
;
_journal_issue 12
_journal_name_full 'Inorganic chemistry'
_journal_page_first 6271
_journal_page_last 6277
_journal_paper_doi 10.1021/acs.inorgchem.6b00928
_journal_volume 55
_journal_year 2016
_chemical_formula_sum 'C17 H15 Eu K N O12 S2'
_chemical_formula_weight 680.48
_space_group_crystal_system trigonal
_space_group_IT_number 161
_space_group_name_Hall 'R 3 -2"c'
_space_group_name_H-M_alt 'R 3 c :H'
_atom_sites_solution_hydrogens geom
_audit_creation_method SHELXL-2014/7
_cell_angle_alpha 90
_cell_angle_beta 90
_cell_angle_gamma 120
_cell_formula_units_Z 18
_cell_length_a 48.7999(3)
_cell_length_b 48.7999(3)
_cell_length_c 8.45290(10)
_cell_measurement_reflns_used 9924
_cell_measurement_temperature 296(2)
_cell_measurement_theta_max 27.18
_cell_measurement_theta_min 2.21
_cell_volume 17433.1(3)
_computing_cell_refinement 'Bruker SMART'
_computing_data_collection 'Bruker SMART'
_computing_data_reduction 'Bruker SAINT'
_computing_structure_refinement 'SHELXL-2014/7 (Sheldrick, 2014)'
_computing_structure_solution 'SHELXS-2014/7 (Sheldrick, 2014)'
_diffrn_ambient_temperature 296(2)
_diffrn_measured_fraction_theta_full 1.000
_diffrn_measured_fraction_theta_max 0.997
_diffrn_measurement_device_type 'CCD area detector'
_diffrn_measurement_method 'phi and omega scans'
_diffrn_radiation_monochromator graphite
_diffrn_radiation_type MoK\a
_diffrn_radiation_wavelength 0.71073
_diffrn_reflns_av_R_equivalents 0.0302
_diffrn_reflns_av_unetI/netI 0.0334
_diffrn_reflns_Laue_measured_fraction_full 1.000
_diffrn_reflns_Laue_measured_fraction_max 0.997
_diffrn_reflns_limit_h_max 56
_diffrn_reflns_limit_h_min -63
_diffrn_reflns_limit_k_max 63
_diffrn_reflns_limit_k_min -63
_diffrn_reflns_limit_l_max 11
_diffrn_reflns_limit_l_min -10
_diffrn_reflns_number 32991
_diffrn_reflns_point_group_measured_fraction_full 1.000
_diffrn_reflns_point_group_measured_fraction_max 0.997
_diffrn_reflns_theta_full 25.242
_diffrn_reflns_theta_max 27.580
_diffrn_reflns_theta_min 0.834
_diffrn_source 'fine-focus sealed tube'
_exptl_absorpt_coefficient_mu 1.872
_exptl_absorpt_correction_T_max 0.9122
_exptl_absorpt_correction_T_min 0.5603
_exptl_absorpt_correction_type multi-scan
_exptl_absorpt_process_details '(SADABS; Bruker 2008)'
_exptl_crystal_colour colorless
_exptl_crystal_density_diffrn 1.167
_exptl_crystal_description prism
_exptl_crystal_F_000 6012
_exptl_crystal_size_max 0.350
_exptl_crystal_size_mid 0.100
_exptl_crystal_size_min 0.050
_refine_diff_density_max 0.745
_refine_diff_density_min -0.474
_refine_diff_density_rms 0.087
_refine_ls_abs_structure_details
;
 Refined as an inversion twin.
;
_refine_ls_abs_structure_Flack 0.434(12)
_refine_ls_extinction_method none
_refine_ls_goodness_of_fit_ref 1.003
_refine_ls_hydrogen_treatment constr
_refine_ls_matrix_type full
_refine_ls_number_parameters 263
_refine_ls_number_reflns 8884
_refine_ls_number_restraints 1
_refine_ls_restrained_S_all 1.003
_refine_ls_R_factor_all 0.0312
_refine_ls_R_factor_gt 0.0290
_refine_ls_shift/su_max 0.004
_refine_ls_shift/su_mean 0.000
_refine_ls_structure_factor_coef Fsqd
_refine_ls_weighting_details 'w=1/[\s^2^(Fo^2^)+(0.0562P)^2^+1.2843P] where P=(Fo^2^+2Fc^2^)/3'
_refine_ls_weighting_scheme calc
_refine_ls_wR_factor_gt 0.0790
_refine_ls_wR_factor_ref 0.0808
_reflns_Friedel_coverage 0.993
_reflns_Friedel_fraction_full 1.000
_reflns_Friedel_fraction_max 0.997
_reflns_number_gt 8342
_reflns_number_total 8884
_reflns_threshold_expression 'I > 2\s(I)'
_cod_data_source_file ic6b00928_si_002.cif
_cod_data_source_block Eu
_cod_depositor_comments
;
The following automatic conversions were performed:

data item '_exptl_absorpt_correction_type' value 'Multi-scan' was
changed to 'multi-scan' in accordance with the
/home/saulius/struct/COD-crude-data/automatic-downloads/DataCite-retrospective/ACS/depositions/lib/dictionaries/cif_core.dic
dictionary named 'cif_core.dic' version 2.4.2 last updated on
2011-04-26.

Automatic conversion script
Id: cif_fix_values 6909 2019-04-08 15:41:33Z antanas 
;
_cod_database_code 4348060
_shelx_shelxl_version_number 2014/7
_shelx_space_group_comment
;
The symmetry employed for this shelxl refinement is uniquely defined
by the following loop, which should always be used as a source of
symmetry information in preference to the above space-group names.
They are only intended as comments.
;
_shelx_estimated_absorpt_t_min 0.560
_shelx_estimated_absorpt_t_max 0.912

loop_
_space_group_symop_operation_xyz
'x, y, z'
'-y, x-y, z'
'-x+y, -x, z'
'-y, -x, z+1/2'
'-x+y, y, z+1/2'
'x, x-y, z+1/2'
'x+2/3, y+1/3, z+1/3'
'-y+2/3, x-y+1/3, z+1/3'
'-x+y+2/3, -x+1/3, z+1/3'
'-y+2/3, -x+1/3, z+5/6'
'-x+y+2/3, y+1/3, z+5/6'
'x+2/3, x-y+1/3, z+5/6'
'x+1/3, y+2/3, z+2/3'
'-y+1/3, x-y+2/3, z+2/3'
'-x+y+1/3, -x+2/3, z+2/3'
'-y+1/3, -x+2/3, z+7/6'
'-x+y+1/3, y+2/3, z+7/6'
'x+1/3, x-y+2/3, z+7/6'

loop_
_atom_site_label
_atom_site_type_symbol
_atom_site_fract_x
_atom_site_fract_y
_atom_site_fract_z
_atom_site_U_iso_or_equiv
_atom_site_adp_type
_atom_site_occupancy
_atom_site_site_symmetry_order
_atom_site_calc_flag
_atom_site_refinement_flags_posn
_atom_site_refinement_flags_adp
K1 K 0.82706(5) 0.07445(5) -0.56842(19) 0.0599(5) Uani 1 1 d . .
Eu1 Eu 0.82765(2) 0.15298(2) 0.11809(4) 0.02006(8) Uani 1 1 d . .
S1 S 0.84792(3) 0.09178(3) 0.06418(15) 0.0222(3) Uani 1 1 d . .
S2 S 0.65891(3) -0.08968(3) -0.10120(15) 0.0213(3) Uani 1 1 d . .
O1 O 0.82728(9) 0.13320(9) -0.1404(4) 0.0244(8) Uani 1 1 d . .
O2 O 0.82386(9) 0.11444(8) -0.3782(4) 0.0218(8) Uani 1 1 d . .
O3 O 0.84006(9) 0.11159(9) 0.1630(5) 0.0239(8) Uani 1 1 d . .
O4 O 0.85410(11) 0.07122(10) 0.1647(5) 0.0381(10) Uani 1 1 d . .
O5 O 0.87188(10) 0.10960(10) -0.0504(6) 0.0377(11) Uani 1 1 d . .
O6 O 0.69302(10) -0.12123(10) 0.2860(5) 0.0287(9) Uani 1 1 d . .
O7 O 0.67663(10) -0.13942(9) 0.0484(5) 0.0256(9) Uani 1 1 d . .
O8 O 0.63836(11) -0.10548(10) 0.0312(5) 0.0358(10) Uani 1 1 d . .
O9 O 0.65993(10) -0.11160(9) -0.2158(5) 0.0265(8) Uani 1 1 d . .
O10 O 0.65419(11) -0.06578(9) -0.1781(5) 0.0343(9) Uani 1 1 d . .
O11 O 0.78907(12) 0.16720(13) 0.0500(7) 0.0524(13) Uani 1 1 d . .
C1 C 0.80321(13) 0.07694(12) -0.1733(6) 0.0207(11) Uani 1 1 d . .
C2 C 0.81253(13) 0.06626(11) -0.0431(6) 0.0216(10) Uani 1 1 d . .
C3 C 0.79487(14) 0.03490(12) 0.0052(7) 0.0286(12) Uani 1 1 d . .
H3A H 0.8013 0.0283 0.0938 0.034 Uiso 1 1 calc R U
C4 C 0.76818(16) 0.01347(14) -0.0749(7) 0.0351(14) Uani 1 1 d . .
C5 C 0.76037(15) 0.02343(14) -0.2086(7) 0.0380(17) Uani 1 1 d . .
H5B H 0.7434 0.0088 -0.2689 0.046 Uiso 1 1 calc R U
C6 C 0.77718(14) 0.05511(14) -0.2584(7) 0.0304(14) Uani 1 1 d . .
H6A H 0.7708 0.0614 -0.3485 0.037 Uiso 1 1 calc R U
C7 C 0.81949(11) 0.11027(12) -0.2352(6) 0.0181(10) Uani 1 1 d . .
C8 C 0.74842(15) -0.01950(13) -0.0196(6) 0.0312(14) Uani 1 1 d . .
C9 C 0.76054(16) -0.03433(14) 0.0773(8) 0.0403(16) Uani 1 1 d . .
H9B H 0.7818 -0.0235 0.1054 0.048 Uiso 1 1 calc R U
C10 C 0.74136(16) -0.06454(13) 0.1309(8) 0.0368(15) Uani 1 1 d . .
H10B H 0.7493 -0.0730 0.2039 0.044 Uiso 1 1 calc R U
C11 C 0.71039(14) -0.08279(13) 0.0791(6) 0.0254(12) Uani 1 1 d . .
C12 C 0.69822(14) -0.06980(12) -0.0205(6) 0.0256(11) Uani 1 1 d . .
C13 C 0.71706(14) -0.03775(12) -0.0661(7) 0.0282(12) Uani 1 1 d . .
H13A H 0.7081 -0.0286 -0.1291 0.034 Uiso 1 1 calc R U
C14 C 0.69184(13) -0.11672(13) 0.1400(6) 0.0216(11) Uani 1 1 d . .

loop_
_atom_site_aniso_label
_atom_site_aniso_U_11
_atom_site_aniso_U_22
_atom_site_aniso_U_33
_atom_site_aniso_U_23
_atom_site_aniso_U_13
_atom_site_aniso_U_12
K1 0.0849(14) 0.0756(12) 0.0350(8) -0.0037(8) 0.0033(8) 0.0520(11)
Eu1 0.01691(13) 0.01656(13) 0.02121(12) 0.00119(9) -0.00066(10) 0.00424(9)
S1 0.0192(6) 0.0158(6) 0.0281(6) 0.0016(5) -0.0016(5) 0.0062(5)
S2 0.0287(7) 0.0119(6) 0.0238(6) 0.0010(5) 0.0023(5) 0.0104(5)
O1 0.027(2) 0.016(2) 0.0223(19) 0.0016(15) -0.0008(16) 0.0055(15)
O2 0.0227(19) 0.0160(17) 0.0183(17) 0.0027(15) -0.0005(15) 0.0033(15)
O3 0.0199(19) 0.0163(17) 0.033(2) -0.0040(15) -0.0076(15) 0.0070(15)
O4 0.040(3) 0.028(2) 0.051(3) -0.0013(19) -0.013(2) 0.021(2)
O5 0.020(2) 0.036(2) 0.050(3) 0.002(2) 0.0095(19) 0.0089(19)
O6 0.040(2) 0.017(2) 0.0203(18) 0.0032(16) -0.0044(18) 0.0080(17)
O7 0.035(2) 0.0131(19) 0.023(2) 0.0005(16) -0.0033(16) 0.0077(16)
O8 0.037(2) 0.032(2) 0.035(2) 0.0050(19) 0.0091(19) 0.015(2)
O9 0.032(2) 0.0140(18) 0.0318(19) 0.0013(16) -0.0057(16) 0.0105(17)
O10 0.043(2) 0.024(2) 0.043(2) 0.0014(18) -0.001(2) 0.022(2)
O11 0.041(3) 0.051(3) 0.067(3) 0.012(3) -0.007(3) 0.025(3)
C1 0.028(3) 0.012(2) 0.014(2) -0.0016(19) 0.006(2) 0.004(2)
C2 0.030(3) 0.009(2) 0.021(2) 0.0005(19) 0.004(2) 0.006(2)
C3 0.036(3) 0.016(3) 0.025(3) 0.003(2) 0.004(2) 0.007(2)
C4 0.040(3) 0.020(3) 0.032(3) 0.010(2) -0.001(3) 0.005(3)
C5 0.049(4) 0.011(3) 0.015(2) -0.001(2) -0.008(2) -0.014(2)
C6 0.035(3) 0.015(3) 0.019(3) 0.007(2) -0.005(2) -0.005(2)
C7 0.012(2) 0.015(2) 0.024(3) 0.003(2) -0.0008(19) 0.004(2)
C8 0.043(3) 0.011(3) 0.016(3) 0.002(2) 0.001(2) -0.005(2)
C9 0.037(4) 0.019(3) 0.049(4) 0.004(3) -0.014(3) 0.003(3)
C10 0.038(3) 0.016(3) 0.044(3) 0.013(2) -0.012(3) 0.005(3)
C11 0.036(3) 0.009(2) 0.021(3) -0.002(2) -0.005(2) 0.003(2)
C12 0.036(3) 0.014(2) 0.023(3) 0.006(2) 0.003(2) 0.009(2)
C13 0.037(3) 0.008(2) 0.033(3) 0.011(2) -0.001(2) 0.006(2)
C14 0.030(3) 0.014(3) 0.019(2) 0.001(2) -0.001(2) 0.011(2)

loop_
_atom_type_symbol
_atom_type_description
_atom_type_scat_dispersion_real
_atom_type_scat_dispersion_imag
_atom_type_scat_source
C C 0.0033 0.0016 'International Tables Vol C Tables 4.2.6.8 and 6.1.1.4'
H H 0.0000 0.0000 'International Tables Vol C Tables 4.2.6.8 and 6.1.1.4'
N N 0.0061 0.0033 'International Tables Vol C Tables 4.2.6.8 and 6.1.1.4'
O O 0.0106 0.0060 'International Tables Vol C Tables 4.2.6.8 and 6.1.1.4'
S S 0.1246 0.1234 'International Tables Vol C Tables 4.2.6.8 and 6.1.1.4'
Eu Eu -0.1578 3.6682 'International Tables Vol C Tables 4.2.6.8 and 6.1.1.4'
K K 0.2009 0.2494 'International Tables Vol C Tables 4.2.6.8 and 6.1.1.4'

loop_
_geom_angle_atom_site_label_1
_geom_angle_atom_site_label_2
_geom_angle_atom_site_label_3
_geom_angle
_geom_angle_site_symmetry_1
_geom_angle_site_symmetry_3
O2 K1 O4 142.14(15) . 1_554
O2 K1 O3 95.51(13) . 1_554
O4 K1 O3 52.10(12) 1_554 1_554
O2 K1 O8 70.81(13) . 8_544
O4 K1 O8 110.20(14) 1_554 8_544
O3 K1 O8 73.47(13) 1_554 8_544
O2 K1 O5 74.01(13) . 4_664
O4 K1 O5 76.16(14) 1_554 4_664
O3 K1 O5 70.08(13) 1_554 4_664
O8 K1 O5 125.59(15) 8_544 4_664
O2 K1 S1 121.77(11) . 1_554
O4 K1 S1 26.21(9) 1_554 1_554
O3 K1 S1 26.76(8) 1_554 1_554
O8 K1 S1 88.68(11) 8_544 1_554
O5 K1 S1 76.13(11) 4_664 1_554
O2 K1 C6 54.72(13) . .
O4 K1 C6 162.31(16) 1_554 .
O3 K1 C6 135.71(15) 1_554 .
O8 K1 C6 66.28(15) 8_544 .
O5 K1 C6 120.53(14) 4_664 .
S1 K1 C6 154.74(13) 1_554 .
O2 K1 C7 17.28(12) . .
O4 K1 C7 155.54(15) 1_554 .
O3 K1 C7 112.77(13) 1_554 .
O8 K1 C7 78.06(13) 8_544 .
O5 K1 C7 80.43(13) 4_664 .
S1 K1 C7 138.81(11) 1_554 .
C6 K1 C7 42.14(13) . .
O2 K1 Eu1 73.19(9) . 1_554
O4 K1 Eu1 76.48(10) 1_554 1_554
O3 K1 Eu1 24.40(8) 1_554 1_554
O8 K1 Eu1 57.19(10) 8_544 1_554
O5 K1 Eu1 73.73(11) 4_664 1_554
S1 K1 Eu1 50.79(3) 1_554 1_554
C6 K1 Eu1 112.31(12) . 1_554
C7 K1 Eu1 90.34(9) . 1_554
O2 K1 Eu1 22.57(8) . 4_664
O4 K1 Eu1 119.59(11) 1_554 4_664
O3 K1 Eu1 75.18(9) 1_554 4_664
O8 K1 Eu1 74.58(10) 8_544 4_664
O5 K1 Eu1 58.04(10) 4_664 4_664
S1 K1 Eu1 100.35(5) 1_554 4_664
C6 K1 Eu1 77.01(11) . 4_664
C7 K1 Eu1 38.61(9) . 4_664
Eu1 K1 Eu1 55.54(2) 1_554 4_664
O11 Eu1 O9 74.24(17) . 8_545
O11 Eu1 O1 92.83(18) . .
O9 Eu1 O1 78.45(13) 8_545 .
O11 Eu1 O3 148.10(16) . .
O9 Eu1 O3 74.25(13) 8_545 .
O1 Eu1 O3 76.07(13) . .
O11 Eu1 O7 82.29(17) . 8_545
O9 Eu1 O7 75.09(14) 8_545 8_545
O1 Eu1 O7 153.44(13) . 8_545
O3 Eu1 O7 94.39(14) . 8_545
O11 Eu1 O2 139.68(17) . 4_665
O9 Eu1 O2 144.71(15) 8_545 4_665
O1 Eu1 O2 88.39(13) . 4_665
O3 Eu1 O2 70.81(13) . 4_665
O7 Eu1 O2 112.15(12) 8_545 4_665
O11 Eu1 O6 70.26(17) . 11_654
O9 Eu1 O6 143.34(15) 8_545 11_654
O1 Eu1 O6 111.77(13) . 11_654
O3 Eu1 O6 141.64(13) . 11_654
O7 Eu1 O6 91.21(13) 8_545 11_654
O2 Eu1 O6 71.95(12) 4_665 11_654
O11 Eu1 O1 128.12(17) . 4_665
O9 Eu1 O1 123.74(13) 8_545 4_665
O1 Eu1 O1 135.80(17) . 4_665
O3 Eu1 O1 75.15(12) . 4_665
O7 Eu1 O1 61.57(12) 8_545 4_665
O2 Eu1 O1 50.59(12) 4_665 4_665
O6 Eu1 O1 74.42(13) 11_654 4_665
O11 Eu1 O7 72.25(17) . 11_654
O9 Eu1 O7 125.52(14) 8_545 11_654
O1 Eu1 O7 61.87(12) . 11_654
O3 Eu1 O7 124.23(13) . 11_654
O7 Eu1 O7 138.63(16) 8_545 11_654
O2 Eu1 O7 73.01(13) 4_665 11_654
O6 Eu1 O7 49.93(13) 11_654 11_654
O1 Eu1 O7 110.74(12) 4_665 11_654
O11 Eu1 C7 139.64(17) . 4_665
O9 Eu1 C7 139.84(14) 8_545 4_665
O1 Eu1 C7 111.90(14) . 4_665
O3 Eu1 C7 71.32(13) . 4_665
O7 Eu1 C7 87.47(14) 8_545 4_665
O2 Eu1 C7 24.68(13) 4_665 4_665
O6 Eu1 C7 71.06(14) 11_654 4_665
O1 Eu1 C7 25.91(13) 4_665 4_665
O7 Eu1 C7 91.33(13) 11_654 4_665
O11 Eu1 C14 69.44(17) . 11_654
O9 Eu1 C14 139.90(15) 8_545 11_654
O1 Eu1 C14 86.79(14) . 11_654
O3 Eu1 C14 137.77(14) . 11_654
O7 Eu1 C14 115.27(14) 8_545 11_654
O2 Eu1 C14 70.40(14) 4_665 11_654
O6 Eu1 C14 24.99(14) 11_654 11_654
O1 Eu1 C14 92.59(13) 4_665 11_654
O7 Eu1 C14 24.94(14) 11_654 11_654
C7 Eu1 C14 80.26(13) 4_665 11_654
O11 Eu1 Eu1 106.90(14) . 4_665
O9 Eu1 Eu1 102.73(10) 8_545 4_665
O1 Eu1 Eu1 159.88(10) . 4_665
O3 Eu1 Eu1 84.86(9) . 4_665
O7 Eu1 Eu1 32.99(9) 8_545 4_665
O2 Eu1 Eu1 79.19(8) 4_665 4_665
O6 Eu1 Eu1 79.51(9) 11_654 4_665
O1 Eu1 Eu1 28.66(8) 4_665 4_665
O7 Eu1 Eu1 127.47(9) 11_654 4_665
C7 Eu1 Eu1 54.51(10) 4_665 4_665
C14 Eu1 Eu1 103.57(10) 11_654 4_665
O5 S1 O4 115.2(3) . .
O5 S1 O3 112.9(3) . .
O4 S1 O3 109.5(2) . .
O5 S1 C2 106.9(3) . .
O4 S1 C2 106.0(2) . .
O3 S1 C2 105.5(2) . .
O5 S1 K1 149.4(2) . 1_556
O4 S1 K1 53.73(19) . 1_556
O3 S1 K1 58.36(16) . 1_556
C2 S1 K1 103.63(17) . 1_556
O8 S2 O10 115.4(3) . .
O8 S2 O9 113.1(2) . .
O10 S2 O9 111.6(2) . .
O8 S2 C12 105.3(3) . .
O10 S2 C12 107.0(2) . .
O9 S2 C12 103.2(3) . .
C7 O1 Eu1 150.8(3) . .
C7 O1 Eu1 89.4(3) . 4_664
Eu1 O1 Eu1 119.45(15) . 4_664
C7 O2 Eu1 98.3(3) . 4_664
C7 O2 K1 123.9(3) . .
Eu1 O2 K1 133.61(15) 4_664 .
S1 O3 Eu1 136.1(2) . .
S1 O3 K1 94.89(18) . 1_556
Eu1 O3 K1 127.23(16) . 1_556
S1 O4 K1 100.1(2) . 1_556
S1 O5 K1 135.6(3) . 4_665
C14 O6 Eu1 97.7(3) . 17_644
C14 O7 Eu1 151.4(4) . 15_654
C14 O7 Eu1 91.6(3) . 17_644
Eu1 O7 Eu1 116.96(15) 15_654 17_644
S2 O8 K1 139.9(3) . 15_655
S2 O9 Eu1 138.2(2) . 15_654
C6 C1 C2 118.1(5) . .
C6 C1 C7 115.9(5) . .
C2 C1 C7 126.0(5) . .
C1 C2 C3 120.5(5) . .
C1 C2 S1 121.6(4) . .
C3 C2 S1 117.9(4) . .
C4 C3 C2 121.5(6) . .
C4 C3 H3A 119.2 . .
C2 C3 H3A 119.2 . .
C5 C4 C3 117.8(5) . .
C5 C4 C8 120.4(6) . .
C3 C4 C8 121.8(5) . .
C4 C5 C6 122.0(5) . .
C4 C5 H5B 119.0 . .
C6 C5 H5B 119.0 . .
C1 C6 C5 119.8(5) . .
C1 C6 K1 86.1(3) . .
C5 C6 K1 118.9(4) . .
C1 C6 H6A 120.1 . .
C5 C6 H6A 120.1 . .
K1 C6 H6A 65.5 . .
O2 C7 O1 121.7(5) . .
O2 C7 C1 118.5(5) . .
O1 C7 C1 119.8(4) . .
O2 C7 Eu1 57.0(3) . 4_664
O1 C7 Eu1 64.7(3) . 4_664
C1 C7 Eu1 174.4(4) . 4_664
O2 C7 K1 38.9(3) . .
O1 C7 K1 154.9(3) . .
C1 C7 K1 82.4(3) . .
Eu1 C7 K1 93.97(14) 4_664 .
C13 C8 C9 116.6(5) . .
C13 C8 C4 121.2(5) . .
C9 C8 C4 122.1(6) . .
C10 C9 C8 120.7(6) . .
C10 C9 H9B 119.6 . .
C8 C9 H9B 119.6 . .
C9 C10 C11 121.7(6) . .
C9 C10 H10B 119.1 . .
C11 C10 H10B 119.1 . .
C12 C11 C10 119.2(5) . .
C12 C11 C14 123.8(5) . .
C10 C11 C14 117.1(5) . .
C11 C12 C13 119.4(5) . .
C11 C12 S2 125.6(4) . .
C13 C12 S2 114.9(4) . .
C8 C13 C12 122.0(5) . .
C8 C13 H13A 119.0 . .
C12 C13 H13A 119.0 . .
O7 C14 O6 120.7(5) . .
O7 C14 C11 121.5(5) . .
O6 C14 C11 117.8(5) . .
O7 C14 Eu1 63.5(3) . 17_644
O6 C14 Eu1 57.3(3) . 17_644
C11 C14 Eu1 175.0(4) . 17_644

loop_
_geom_bond_atom_site_label_1
_geom_bond_atom_site_label_2
_geom_bond_distance
_geom_bond_site_symmetry_2
K1 O2 2.593(4) .
K1 O4 2.658(5) 1_554
K1 O3 2.773(4) 1_554
K1 O8 2.807(5) 8_544
K1 O5 2.888(5) 4_664
Eu1 O11 2.380(5) .
Eu1 O9 2.380(4) 8_545
Eu1 O1 2.385(4) .
Eu1 O3 2.411(4) .
Eu1 O7 2.433(4) 8_545
Eu1 O2 2.464(4) 4_665
Eu1 O6 2.510(4) 11_654
Eu1 O1 2.628(4) 4_665
Eu1 O7 2.646(4) 11_654
S1 O5 1.430(4) .
S1 O4 1.456(4) .
S1 O3 1.466(4) .
S1 C2 1.790(6) .
S1 K1 3.246(2) 1_556
S2 O8 1.442(4) .
S2 O10 1.451(4) .
S2 O9 1.462(4) .
S2 C12 1.796(6) .
O1 C7 1.270(6) .
O1 Eu1 2.628(4) 4_664
O2 C7 1.227(6) .
O2 Eu1 2.464(4) 4_664
O3 K1 2.773(4) 1_556
O4 K1 2.658(5) 1_556
O5 K1 2.888(5) 4_665
O6 C14 1.260(7) .
O6 Eu1 2.510(4) 17_644
O7 C14 1.247(7) .
O7 Eu1 2.433(4) 15_654
O7 Eu1 2.646(4) 17_644
O8 K1 2.807(5) 15_655
O9 Eu1 2.380(4) 15_654
C1 C6 1.383(8) .
C1 C2 1.388(8) .
C1 C7 1.503(7) .
C2 C3 1.390(7) .
C3 C4 1.373(9) .
C3 H3A 0.9300 .
C4 C5 1.357(8) .
C4 C8 1.479(7) .
C5 C6 1.405(8) .
C5 H5B 0.9300 .
C6 H6A 0.9300 .
C7 Eu1 2.907(5) 4_664
C8 C13 1.388(9) .
C8 C9 1.404(9) .
C9 C10 1.369(8) .
C9 H9B 0.9300 .
C10 C11 1.387(9) .
C10 H10B 0.9300 .
C11 C12 1.356(8) .
C11 C14 1.525(7) .
C12 C13 1.415(7) .
C13 H13A 0.9300 .
C14 Eu1 2.956(6) 17_644

loop_
_platon_squeeze_void_nr
_platon_squeeze_void_average_x
_platon_squeeze_void_average_y
_platon_squeeze_void_average_z
_platon_squeeze_void_volume
_platon_squeeze_void_count_electrons
_platon_squeeze_void_content
1 -0.008 -0.005 0.041 10116 5158 ' '
